data_7047393
loop_
_publ_author_name
'Adcock, Alyssa K.'
'Gibbons, Bradley'
'Einkauf, Jeffrey D.'
'Bertke, Jeffery A.'
'Rubinson, J. Faye'
'de Lill, Daniel T.'
'Knope, Karah E.'

_publ_section_title
;
 Bismuth(iii)-thiophenedicarboxylates as host frameworks for lanthanide
 ions: synthesis, structural characterization, and photoluminescent
 behavior.
;
_journal_issue 38
_journal_name_full 'Dalton transactions (Cambridge, England : 2003)'
_journal_page_first 13419
_journal_page_last 13433
_journal_paper_doi 10.1039/c8dt02920b
_journal_volume 47
_journal_year 2018
_chemical_formula_moiety 'C6 H4 Eu N O8 S'
_chemical_formula_sum 'C6 H4 Eu N O8 S'
_chemical_formula_weight 402.12
_space_group_crystal_system monoclinic
_space_group_IT_number 14
_space_group_name_Hall '-P 2ybc'
_space_group_name_H-M_alt 'P 1 21/c 1'
_symmetry_space_group_name_Hall '-P 2ybc'
_symmetry_space_group_name_H-M 'P 1 21/c 1'
_atom_sites_solution_hydrogens mixed
_audit_creation_method SHELXL-2014/7
_audit_update_record
;
2017-12-07 deposited with the CCDC.
2018-08-27 downloaded from the CCDC.
;
_cell_angle_alpha 90
_cell_angle_beta 102.9400(10)
_cell_angle_gamma 90
_cell_formula_units_Z 4
_cell_length_a 9.9248(4)
_cell_length_b 14.3297(6)
_cell_length_c 7.7249(3)
_cell_measurement_reflns_used 6487
_cell_measurement_temperature 100(2)
_cell_measurement_theta_max 56.605
_cell_measurement_theta_min 5.081
_cell_volume 1070.73(7)
_computing_cell_refinement 'SAINT V8.34A (Bruker, 2005)'
_computing_data_collection 'APEX2 V2014.9-0 (Bruker, 2014)'
_computing_data_reduction
; 
SAINT V8.34A, XPREP v2014/2, SADABS V2014/4 (Bruker, 2014) 
;
_computing_molecular_graphics 'SHELXTL v2014-4 (Bruker, 2014)'
_computing_publication_material 'XCIF V2014-2 (Bruker, 2014)'
_computing_structure_refinement 'SHELXL-2014/7 (Sheldrick, 2014)'
_computing_structure_solution 'SHELX-2014-4 (Sheldrick, 2015)'
_diffrn_ambient_temperature 100(2)
_diffrn_measured_fraction_theta_full 0.992
_diffrn_measured_fraction_theta_max 0.992
_diffrn_measurement_device_type 'Bruker D8 Quest/Photon 100'
_diffrn_measurement_method 'profile data from \f and \w scans'
_diffrn_radiation_type MoK\a
_diffrn_radiation_wavelength 0.71073
_diffrn_reflns_av_R_equivalents 0.0529
_diffrn_reflns_av_unetI/netI 0.0247
_diffrn_reflns_Laue_measured_fraction_full 0.992
_diffrn_reflns_Laue_measured_fraction_max 0.992
_diffrn_reflns_number 2652
_diffrn_reflns_point_group_measured_fraction_full 0.992
_diffrn_reflns_point_group_measured_fraction_max 0.992
_diffrn_reflns_theta_full 25.242
_diffrn_reflns_theta_max 28.334
_diffrn_reflns_theta_min 2.540
_diffrn_source 'microfocus sealed tube'
_exptl_absorpt_coefficient_mu 6.083
_exptl_absorpt_correction_type multi-scan
_exptl_absorpt_process_details 'SADABS V2014/4 (Bruker, 2014)'
_exptl_crystal_colour colorless
_exptl_crystal_density_diffrn 2.495
_exptl_crystal_density_method 'not measured'
_exptl_crystal_description block
_exptl_crystal_F_000 760
_exptl_crystal_size_max 0.103
_exptl_crystal_size_mid 0.093
_exptl_crystal_size_min 0.091
_exptl_transmission_factor_max 0.431128
_exptl_transmission_factor_min 0.380523
_refine_diff_density_max 0.989
_refine_diff_density_min -1.197
_refine_diff_density_rms 0.194
_refine_ls_extinction_method none
_refine_ls_goodness_of_fit_ref 1.077
_refine_ls_hydrogen_treatment mixed
_refine_ls_matrix_type full
_refine_ls_number_parameters 160
_refine_ls_number_reflns 2652
_refine_ls_number_restraints 2
_refine_ls_restrained_S_all 1.077
_refine_ls_R_factor_all 0.0412
_refine_ls_R_factor_gt 0.0319
_refine_ls_shift/su_max 0.000
_refine_ls_shift/su_mean 0.000
_refine_ls_structure_factor_coef Fsqd
_refine_ls_weighting_details 'w=1/[\s^2^(Fo^2^)+(0.0318P)^2^+8.7360P] where P=(Fo^2^+2Fc^2^)/3'
_refine_ls_weighting_scheme calc
_refine_ls_wR_factor_gt 0.0696
_refine_ls_wR_factor_ref 0.0724
_reflns_Friedel_coverage 0.000
_reflns_number_gt 2358
_reflns_number_total 2652
_reflns_threshold_expression 'I > 2\s(I)'
_cod_data_source_file c8dt02920b2.cif
_cod_data_source_block t4_a
_cod_depositor_comments 'Adding full bibliography for 7047392--7047396.cif.'
_cod_database_code 7047393
_shelx_shelxl_version_number 2014/7
_shelx_space_group_comment
;
The symmetry employed for this shelxl refinement is uniquely defined
by the following loop, which should always be used as a source of
symmetry information in preference to the above space-group names.
They are only intended as comments.
;
_shelx_estimated_absorpt_t_min 0.573
_shelx_estimated_absorpt_t_max 0.608

loop_
_space_group_symop_operation_xyz
'x, y, z'
'-x, y+1/2, -z+1/2'
'-x, -y, -z'
'x, -y-1/2, z-1/2'

loop_
_atom_site_label
_atom_site_type_symbol
_atom_site_fract_x
_atom_site_fract_y
_atom_site_fract_z
_atom_site_U_iso_or_equiv
_atom_site_adp_type
_atom_site_occupancy
_atom_site_site_symmetry_order
_atom_site_calc_flag
_atom_site_refinement_flags_posn
_atom_site_refinement_flags_adp
Eu1 Eu 0.09712(2) 0.38735(2) 0.10404(3) 0.00657(8) Uani 1 1 d . .
C11 C 0.3065(5) 0.2588(3) 0.4391(6) 0.0078(8) Uani 1 1 d . .
C12 C 0.4456(5) 0.2691(3) 0.5566(6) 0.0106(9) Uani 1 1 d . .
C13 C 0.5304(6) 0.2013(4) 0.6447(7) 0.0170(11) Uani 1 1 d . .
H13 H 0.5062 0.1370 0.6417 0.020 Uiso 1 1 calc R U
C14 C 0.6575(5) 0.2368(4) 0.7406(7) 0.0161(10) Uani 1 1 d . .
H14 H 0.7296 0.1990 0.8065 0.019 Uiso 1 1 calc R U
C15 C 0.6660(5) 0.3321(3) 0.7285(6) 0.0107(9) Uani 1 1 d . .
C16 C 0.7800(5) 0.3934(3) 0.8200(7) 0.0125(9) Uani 1 1 d . .
O11 O 0.2436(4) 0.1815(2) 0.4369(5) 0.0126(7) Uani 1 1 d . .
O12 O 0.2582(3) 0.3286(2) 0.3476(4) 0.0104(7) Uani 1 1 d . .
O13 O 0.7666(4) 0.4800(2) 0.7940(5) 0.0147(7) Uani 1 1 d . .
O14 O 0.8807(4) 0.3528(3) 0.9200(5) 0.0153(8) Uani 1 1 d . .
S11 S 0.51960(12) 0.37835(8) 0.59291(17) 0.0120(2) Uani 1 1 d . .
N21 N 0.1059(5) 0.5313(3) -0.2744(6) 0.0195(10) Uani 1 1 d . .
O21 O 0.0696(4) 0.4868(2) -0.1498(4) 0.0125(7) Uani 1 1 d . .
O22 O 0.2275(6) 0.4979(4) -0.3430(8) 0.0466(14) Uani 1 1 d . .
O23 O 0.0357(4) 0.6018(2) -0.3384(5) 0.0125(7) Uani 1 1 d . .
O31 O 0.0463(4) 0.2233(2) 0.1243(5) 0.0141(7) Uani 1 1 d D .
H31 H -0.016(5) 0.195(4) 0.045(7) 0.021 Uiso 1 1 d D U
H32 H 0.105(5) 0.199(4) 0.214(6) 0.021 Uiso 1 1 d D U

loop_
_atom_site_aniso_label
_atom_site_aniso_U_11
_atom_site_aniso_U_22
_atom_site_aniso_U_33
_atom_site_aniso_U_23
_atom_site_aniso_U_13
_atom_site_aniso_U_12
Eu1 0.00613(12) 0.00492(11) 0.00738(12) 0.00050(9) -0.00119(8) 0.00015(9)
C11 0.005(2) 0.011(2) 0.008(2) 0.0019(17) 0.0008(16) -0.0003(16)
C12 0.009(2) 0.010(2) 0.011(2) 0.0003(17) -0.0015(17) -0.0021(18)
C13 0.017(3) 0.010(2) 0.020(3) 0.001(2) -0.004(2) -0.0020(19)
C14 0.010(2) 0.013(2) 0.021(3) 0.004(2) -0.0042(19) -0.0001(19)
C15 0.007(2) 0.010(2) 0.012(2) 0.0006(18) -0.0045(17) 0.0014(17)
C16 0.006(2) 0.014(2) 0.015(2) 0.000(2) -0.0015(17) -0.0021(18)
O11 0.0130(17) 0.0093(16) 0.0141(17) 0.0002(13) -0.0002(13) -0.0041(13)
O12 0.0100(16) 0.0093(15) 0.0091(15) 0.0032(13) -0.0038(12) -0.0015(13)
O13 0.0093(17) 0.0098(16) 0.0200(18) 0.0032(14) -0.0072(14) -0.0011(13)
O14 0.0073(17) 0.0121(17) 0.0218(19) 0.0026(15) -0.0069(14) -0.0004(13)
S11 0.0099(6) 0.0084(5) 0.0158(6) 0.0009(4) -0.0016(4) -0.0008(4)
N21 0.021(2) 0.018(2) 0.019(2) -0.0023(18) 0.0026(19) -0.0039(18)
O21 0.0145(18) 0.0149(17) 0.0091(16) 0.0057(13) 0.0049(14) 0.0065(14)
O22 0.037(3) 0.049(3) 0.060(4) 0.004(3) 0.022(3) 0.005(3)
O23 0.0162(18) 0.0091(16) 0.0123(17) 0.0038(13) 0.0036(14) 0.0040(13)
O31 0.0150(18) 0.0093(16) 0.0132(17) 0.0001(13) -0.0067(14) -0.0021(14)

loop_
_atom_type_symbol
_atom_type_description
_atom_type_scat_dispersion_real
_atom_type_scat_dispersion_imag
_atom_type_scat_source
C C 0.0033 0.0016 'International Tables Vol C Tables 4.2.6.8 and 6.1.1.4'
H H 0.0000 0.0000 'International Tables Vol C Tables 4.2.6.8 and 6.1.1.4'
Eu Eu -0.1578 3.6682 'International Tables Vol C Tables 4.2.6.8 and 6.1.1.4'
N N 0.0061 0.0033 'International Tables Vol C Tables 4.2.6.8 and 6.1.1.4'
O O 0.0106 0.0060 'International Tables Vol C Tables 4.2.6.8 and 6.1.1.4'
S S 0.1246 0.1234 'International Tables Vol C Tables 4.2.6.8 and 6.1.1.4'

loop_
_geom_angle_atom_site_label_1
_geom_angle_atom_site_label_2
_geom_angle_atom_site_label_3
_geom_angle
_geom_angle_site_symmetry_1
_geom_angle_site_symmetry_3
O12 Eu1 O14 141.26(12) . 1_454
O12 Eu1 O13 77.52(12) . 3_666
O14 Eu1 O13 138.52(12) 1_454 3_666
O12 Eu1 O11 84.03(12) . 4_565
O14 Eu1 O11 99.91(13) 1_454 4_565
O13 Eu1 O11 98.15(13) 3_666 4_565
O12 Eu1 O21 143.87(12) . .
O14 Eu1 O21 73.01(13) 1_454 .
O13 Eu1 O21 75.27(13) 3_666 .
O11 Eu1 O21 76.83(12) 4_565 .
O12 Eu1 O31 73.29(12) . .
O14 Eu1 O31 70.01(12) 1_454 .
O13 Eu1 O31 150.80(12) 3_666 .
O11 Eu1 O31 78.00(13) 4_565 .
O21 Eu1 O31 130.24(12) . .
O12 Eu1 O23 79.25(12) . 3_565
O14 Eu1 O23 83.77(13) 1_454 3_565
O13 Eu1 O23 93.69(13) 3_666 3_565
O11 Eu1 O23 156.91(11) 4_565 3_565
O21 Eu1 O23 125.59(11) . 3_565
O31 Eu1 O23 81.99(12) . 3_565
O12 Eu1 O21 119.75(12) . 3_565
O14 Eu1 O21 72.32(12) 1_454 3_565
O13 Eu1 O21 73.91(12) 3_666 3_565
O11 Eu1 O21 151.21(11) 4_565 3_565
O21 Eu1 O21 74.39(12) . 3_565
O31 Eu1 O21 122.20(12) . 3_565
O23 Eu1 O21 51.61(11) 3_565 3_565
O12 Eu1 N21 101.52(13) . 3_565
O14 Eu1 N21 73.99(13) 1_454 3_565
O13 Eu1 N21 85.93(13) 3_666 3_565
O11 Eu1 N21 173.76(13) 4_565 3_565
O21 Eu1 N21 99.80(13) . 3_565
O31 Eu1 N21 100.72(13) . 3_565
O23 Eu1 N21 25.80(12) 3_565 3_565
O21 Eu1 N21 26.11(12) 3_565 3_565
O12 Eu1 Eu1 144.37(8) . 3_565
O14 Eu1 Eu1 68.03(9) 1_454 3_565
O13 Eu1 Eu1 70.50(8) 3_666 3_565
O11 Eu1 Eu1 115.23(8) 4_565 3_565
O21 Eu1 Eu1 38.40(8) . 3_565
O31 Eu1 Eu1 137.55(9) . 3_565
O23 Eu1 Eu1 87.39(8) 3_565 3_565
O21 Eu1 Eu1 35.99(7) 3_565 3_565
N21 Eu1 Eu1 61.62(10) 3_565 3_565
O12 C11 O11 124.2(4) . .
O12 C11 C12 116.9(4) . .
O11 C11 C12 118.9(4) . .
C13 C12 C11 128.4(4) . .
C13 C12 S11 111.9(4) . .
C11 C12 S11 119.7(4) . .
C12 C13 C14 112.6(5) . .
C12 C13 H13 123.7 . .
C14 C13 H13 123.7 . .
C15 C14 C13 112.7(5) . .
C15 C14 H14 123.6 . .
C13 C14 H14 123.6 . .
C14 C15 C16 127.6(4) . .
C14 C15 S11 111.6(4) . .
C16 C15 S11 120.8(4) . .
O13 C16 O14 126.4(5) . .
O13 C16 C15 117.8(4) . .
O14 C16 C15 115.8(4) . .
C11 O11 Eu1 135.8(3) . 4_566
C11 O12 Eu1 147.8(3) . .
C16 O13 Eu1 135.0(3) . 3_666
C16 O14 Eu1 140.0(3) . 1_656
C15 S11 C12 91.2(2) . .
O23 N21 O21 118.2(4) . .
O23 N21 O22 122.2(4) . .
O21 N21 O22 119.6(4) . .
O23 N21 Eu1 58.4(2) . 3_565
O21 N21 Eu1 60.9(2) . 3_565
O22 N21 Eu1 171.1(4) . 3_565
N21 O21 Eu1 157.0(3) . .
N21 O21 Eu1 93.0(3) . 3_565
Eu1 O21 Eu1 105.61(12) . 3_565
N21 O23 Eu1 95.8(3) . 3_565
Eu1 O31 H31 122(4) . .
Eu1 O31 H32 109(4) . .
H31 O31 H32 128(6) . .

loop_
_geom_bond_atom_site_label_1
_geom_bond_atom_site_label_2
_geom_bond_distance
_geom_bond_site_symmetry_2
Eu1 O12 2.336(3) .
Eu1 O14 2.348(3) 1_454
Eu1 O13 2.363(3) 3_666
Eu1 O11 2.366(4) 4_565
Eu1 O21 2.389(3) .
Eu1 O31 2.417(4) .
Eu1 O23 2.471(4) 3_565
Eu1 O21 2.525(3) 3_565
Eu1 N21 2.887(5) 3_565
Eu1 Eu1 3.9159(5) 3_565
C11 O12 1.256(6) .
C11 O11 1.269(6) .
C11 C12 1.480(6) .
C12 C13 1.364(7) .
C12 S11 1.725(5) .
C13 C14 1.408(7) .
C13 H13 0.9500 .
C14 C15 1.373(7) .
C14 H14 0.9500 .
C15 C16 1.481(7) .
C15 S11 1.722(5) .
C16 O13 1.259(6) .
C16 O14 1.260(6) .
O11 Eu1 2.366(4) 4_566
O13 Eu1 2.363(3) 3_666
O14 Eu1 2.348(3) 1_656
N21 O23 1.263(6) .
N21 O21 1.273(6) .
N21 O22 1.501(7) .
N21 Eu1 2.887(5) 3_565
O21 Eu1 2.526(3) 3_565
O23 Eu1 2.471(4) 3_565
O31 H31 0.87(2) .
O31 H32 0.88(2) .
